data_7209559
loop_
_publ_author_name
'Liu, Hai-Yan'
'Ma, Jian-Fang'
'Liu, Ying-Ying'
'Yang, Jin'

_publ_section_title
;
 A series of Zn(ii) and Cd(ii) coordination polymers based on flexible
 bis-[(pyridyl)-benzimidazole] ligand and different carboxylates:
 syntheses, structures, and photoluminescent properties
;
_journal_issue 14
_journal_name_full CrystEngComm
_journal_page_first 2699
_journal_paper_doi 10.1039/c3ce00009e
_journal_volume 15
_journal_year 2013
_chemical_formula_sum 'C22 H16 N3 O4 Zn'
_chemical_formula_weight 451.75
_chemical_name_systematic
;
?
;
_space_group_IT_number 14
_symmetry_cell_setting monoclinic
_symmetry_space_group_name_Hall '-P 2yn'
_symmetry_space_group_name_H-M 'P 1 21/n 1'
_atom_sites_solution_hydrogens geom
_atom_sites_solution_primary direct
_atom_sites_solution_secondary difmap
_audit_creation_method SHELXL-97
_cell_angle_alpha 90.00
_cell_angle_beta 107.115(3)
_cell_angle_gamma 90.00
_cell_formula_units_Z 4
_cell_length_a 11.4552(13)
_cell_length_b 10.586(2)
_cell_length_c 18.080(3)
_cell_measurement_temperature 293(2)
_cell_volume 2095.4(6)
_computing_cell_refinement CrysAlis
_computing_data_collection 'CrysAlis (Oxford Diffraction, 2006)'
_computing_data_reduction CrysAlis
_computing_structure_refinement 'SHELXL-97 (Sheldrick, 1997)'
_computing_structure_solution 'SHELXS-97 (Sheldrick, 1997)'
_diffrn_ambient_temperature 293(2)
_diffrn_detector_area_resol_mean 10.0
_diffrn_measured_fraction_theta_full 0.994
_diffrn_measured_fraction_theta_max 0.896
_diffrn_measurement_device_type 'Oxford Diffraction Gemini R Ultra'
_diffrn_measurement_method '\w scan'
_diffrn_radiation_monochromator graphite
_diffrn_radiation_source 'fine-focus sealed tube'
_diffrn_radiation_type MoK\a
_diffrn_radiation_wavelength 0.71073
_diffrn_reflns_av_R_equivalents 0.0387
_diffrn_reflns_av_sigmaI/netI 0.0603
_diffrn_reflns_limit_h_max 15
_diffrn_reflns_limit_h_min -15
_diffrn_reflns_limit_k_max 13
_diffrn_reflns_limit_k_min -9
_diffrn_reflns_limit_l_max 24
_diffrn_reflns_limit_l_min -24
_diffrn_reflns_number 17288
_diffrn_reflns_theta_full 25.00
_diffrn_reflns_theta_max 29.23
_diffrn_reflns_theta_min 4.19
_exptl_absorpt_coefficient_mu 1.205
_exptl_absorpt_correction_T_max 0.8494
_exptl_absorpt_correction_T_min 0.7860
_exptl_absorpt_correction_type multi-scan
_exptl_absorpt_process_details
;
CrysAlis (Oxford Diffraction, 2006)
;
_exptl_crystal_density_diffrn 1.432
_exptl_crystal_density_method 'not measured'
_exptl_crystal_F_000 924
_exptl_crystal_size_max 0.21
_exptl_crystal_size_mid 0.18
_exptl_crystal_size_min 0.14
_refine_diff_density_max 0.975
_refine_diff_density_min -0.244
_refine_diff_density_rms 0.072
_refine_ls_extinction_method none
_refine_ls_goodness_of_fit_ref 0.897
_refine_ls_hydrogen_treatment constr
_refine_ls_matrix_type full
_refine_ls_number_parameters 271
_refine_ls_number_reflns 5113
_refine_ls_number_restraints 0
_refine_ls_restrained_S_all 0.897
_refine_ls_R_factor_all 0.0733
_refine_ls_R_factor_gt 0.0393
_refine_ls_shift/su_max 0.001
_refine_ls_shift/su_mean 0.000
_refine_ls_structure_factor_coef Fsqd
_refine_ls_weighting_details 'calc w=1/[\s^2^(Fo^2^)+(0.0637P)^2^+0.0000P] where P=(Fo^2^+2Fc^2^)/3'
_refine_ls_weighting_scheme calc
_refine_ls_wR_factor_gt 0.0998
_refine_ls_wR_factor_ref 0.1066
_reflns_number_gt 3171
_reflns_number_total 5113
_reflns_threshold_expression >2sigma(I)
_cod_data_source_file c3ce00009e.txt
_cod_data_source_block 1
_cod_depositor_comments
;
The following automatic conversions were performed:

'_symmetry_cell_setting' value 'Monoclinic' changed to 'monoclinic'
according to /home/saulius/struct/CIF-dictionaries/cif_core.dic
dictionary named 'cif_core.dic' version 2.4.2 from 2011-04-26.

Automatic conversion script
Id: cif_fix_values 1891 2012-01-12 08:04:46Z andrius 
;
_cod_original_sg_symbol_H-M P21/n
_cod_database_code 7209559

loop_
_symmetry_equiv_pos_as_xyz
'x, y, z'
'-x+1/2, y+1/2, -z+1/2'
'-x, -y, -z'
'x-1/2, -y-1/2, z-1/2'

loop_
_atom_site_label
_atom_site_type_symbol
_atom_site_fract_x
_atom_site_fract_y
_atom_site_fract_z
_atom_site_U_iso_or_equiv
_atom_site_adp_type
_atom_site_occupancy
_atom_site_symmetry_multiplicity
_atom_site_calc_flag
_atom_site_refinement_flags
Zn1 Zn 0.21453(3) 0.02557(3) 0.469045(17) 0.03294(11) Uani 1 1 d .
C1 C 0.0220(2) 0.0842(3) 0.33941(17) 0.0412(7) Uani 1 1 d .
C2 C -0.0790(2) 0.1750(2) 0.29933(14) 0.0313(6) Uani 1 1 d .
C3 C -0.1026(2) 0.1978(2) 0.22126(15) 0.0321(6) Uani 1 1 d .
H3 H -0.0618 0.1511 0.1930 0.039 Uiso 1 1 calc R
C4 C -0.1858(2) 0.2890(2) 0.18410(14) 0.0316(6) Uani 1 1 d .
C5 C -0.2483(2) 0.3558(3) 0.22603(16) 0.0379(6) Uani 1 1 d .
H5 H -0.3036 0.4182 0.2019 0.045 Uiso 1 1 calc R
C6 C -0.2290(2) 0.3306(3) 0.30341(16) 0.0454(7) Uani 1 1 d .
H6 H -0.2731 0.3742 0.3310 0.054 Uiso 1 1 calc R
C7 C -0.1440(2) 0.2402(3) 0.34049(16) 0.0405(7) Uani 1 1 d .
H7 H -0.1309 0.2236 0.3928 0.049 Uiso 1 1 calc R
C8 C -0.2050(2) 0.3159(3) 0.09964(15) 0.0382(6) Uani 1 1 d .
C9 C 0.1627(2) -0.2640(2) 0.45398(15) 0.0317(6) Uani 1 1 d .
C10 C 0.0444(2) -0.2637(3) 0.40299(18) 0.0481(8) Uani 1 1 d .
H10 H 0.0045 -0.1888 0.3838 0.058 Uiso 1 1 calc R
C11 C -0.0101(3) -0.3790(3) 0.3826(2) 0.0583(9) Uani 1 1 d .
H11 H -0.0890 -0.3823 0.3490 0.070 Uiso 1 1 calc R
C12 C 0.0496(3) -0.4912(3) 0.4109(2) 0.0574(9) Uani 1 1 d .
H12 H 0.0096 -0.5674 0.3952 0.069 Uiso 1 1 calc R
C13 C 0.1657(3) -0.4932(3) 0.4615(2) 0.0484(8) Uani 1 1 d .
H13 H 0.2051 -0.5683 0.4808 0.058 Uiso 1 1 calc R
C14 C 0.2200(2) -0.3772(3) 0.48168(15) 0.0337(6) Uani 1 1 d .
C15 C 0.3420(2) -0.2165(2) 0.53094(14) 0.0297(5) Uani 1 1 d .
C16 C 0.4509(2) -0.1458(2) 0.57627(14) 0.0327(6) Uani 1 1 d .
C17 C 0.5471(2) -0.1286(2) 0.54631(15) 0.0334(6) Uani 1 1 d .
H17 H 0.5416 -0.1637 0.4983 0.040 Uiso 1 1 calc R
C18 C 0.4584(3) -0.0930(3) 0.64763(18) 0.0567(9) Uani 1 1 d .
H18 H 0.3954 -0.1035 0.6698 0.068 Uiso 1 1 calc R
C19 C 0.6533(3) -0.0134(3) 0.6511(2) 0.0600(9) Uani 1 1 d .
H19 H 0.7230 0.0316 0.6772 0.072 Uiso 1 1 calc R
C20 C 0.5611(3) -0.0245(4) 0.6850(2) 0.0768(12) Uani 1 1 d .
H20 H 0.5679 0.0137 0.7324 0.092 Uiso 1 1 calc R
C21 C 0.4274(2) -0.4326(3) 0.57669(16) 0.0388(6) Uani 1 1 d .
H21A H 0.3865 -0.5086 0.5858 0.047 Uiso 1 1 calc R
H21B H 0.4670 -0.3946 0.6266 0.047 Uiso 1 1 calc R
C22 C 0.5244(2) -0.4688(3) 0.53878(16) 0.0407(6) Uani 1 1 d .
H22A H 0.5687 -0.3933 0.5327 0.049 Uiso 1 1 calc R
H22B H 0.5821 -0.5256 0.5730 0.049 Uiso 1 1 calc R
N1 N 0.24079(18) -0.1639(2) 0.48495(12) 0.0333(5) Uani 1 1 d .
N2 N 0.33538(18) -0.3441(2) 0.53092(12) 0.0324(5) Uani 1 1 d .
N3 N 0.64797(18) -0.0640(2) 0.58250(13) 0.0369(5) Uani 1 1 d .
O1 O 0.06088(17) 0.0968(2) 0.41292(12) 0.0537(6) Uani 1 1 d .
O2 O 0.0618(2) 0.0091(2) 0.30137(15) 0.0627(6) Uani 1 1 d .
O3 O -0.25705(18) 0.42029(19) 0.07519(11) 0.0496(5) Uani 1 1 d .
O4 O -0.1687(2) 0.2392(2) 0.05989(12) 0.0546(5) Uani 1 1 d .

loop_
_atom_site_aniso_label
_atom_site_aniso_U_11
_atom_site_aniso_U_22
_atom_site_aniso_U_33
_atom_site_aniso_U_23
_atom_site_aniso_U_13
_atom_site_aniso_U_12
Zn1 0.03277(17) 0.03013(18) 0.03061(17) 0.00173(13) 0.00108(12) -0.00035(12)
C1 0.0326(14) 0.0379(17) 0.0476(17) 0.0151(14) 0.0030(13) -0.0040(12)
C2 0.0261(12) 0.0294(14) 0.0351(14) 0.0031(11) 0.0040(10) -0.0034(10)
C3 0.0317(13) 0.0296(14) 0.0346(14) -0.0020(11) 0.0091(10) 0.0003(10)
C4 0.0307(13) 0.0295(14) 0.0314(13) 0.0006(11) 0.0043(10) -0.0033(10)
C5 0.0336(13) 0.0361(16) 0.0423(15) 0.0036(12) 0.0085(12) 0.0085(11)
C6 0.0394(15) 0.057(2) 0.0434(17) -0.0027(14) 0.0185(13) 0.0103(13)
C7 0.0363(14) 0.0538(18) 0.0317(14) 0.0056(13) 0.0106(11) -0.0041(13)
C8 0.0402(14) 0.0363(16) 0.0325(14) 0.0024(12) 0.0019(11) -0.0083(12)
C9 0.0309(13) 0.0273(14) 0.0373(14) -0.0037(11) 0.0104(10) -0.0034(10)
C10 0.0375(15) 0.0400(18) 0.0583(19) 0.0032(14) 0.0008(13) 0.0007(12)
C11 0.0360(16) 0.052(2) 0.074(2) -0.0050(17) -0.0029(15) -0.0066(14)
C12 0.0454(18) 0.0379(19) 0.084(3) -0.0087(16) 0.0115(17) -0.0120(13)
C13 0.0415(16) 0.0375(18) 0.068(2) 0.0002(14) 0.0183(14) -0.0015(12)
C14 0.0325(13) 0.0306(15) 0.0412(15) -0.0017(11) 0.0156(11) -0.0022(11)
C15 0.0286(12) 0.0305(15) 0.0318(13) 0.0017(11) 0.0115(10) 0.0013(10)
C16 0.0321(13) 0.0310(15) 0.0328(13) 0.0013(11) 0.0061(11) 0.0039(10)
C17 0.0356(14) 0.0288(14) 0.0324(13) 0.0018(11) 0.0050(11) 0.0024(10)
C18 0.0436(17) 0.086(3) 0.0439(17) -0.0160(17) 0.0181(14) -0.0108(16)
C19 0.0414(17) 0.083(3) 0.0516(19) -0.0232(18) 0.0079(14) -0.0168(16)
C20 0.053(2) 0.128(4) 0.050(2) -0.040(2) 0.0179(16) -0.025(2)
C21 0.0395(15) 0.0347(15) 0.0429(16) 0.0074(12) 0.0132(12) 0.0078(11)
C22 0.0341(14) 0.0348(15) 0.0521(17) 0.0020(13) 0.0111(12) 0.0070(12)
N1 0.0323(11) 0.0310(13) 0.0340(12) 0.0008(9) 0.0057(9) -0.0003(9)
N2 0.0294(11) 0.0298(12) 0.0386(12) 0.0018(9) 0.0109(9) 0.0028(9)
N3 0.0320(11) 0.0389(13) 0.0369(12) 0.0002(10) 0.0058(9) 0.0009(9)
O1 0.0398(11) 0.0700(15) 0.0418(12) 0.0160(11) -0.0027(9) 0.0093(10)
O2 0.0570(14) 0.0556(15) 0.0676(16) 0.0020(12) 0.0063(12) 0.0237(11)
O3 0.0634(13) 0.0420(12) 0.0337(11) 0.0074(9) -0.0007(9) 0.0060(10)
O4 0.0838(15) 0.0463(13) 0.0380(11) -0.0041(10) 0.0245(11) -0.0013(11)

loop_
_atom_type_symbol
_atom_type_description
_atom_type_scat_dispersion_real
_atom_type_scat_dispersion_imag
_atom_type_scat_source
C C 0.0033 0.0016 'International Tables Vol C Tables 4.2.6.8 and 6.1.1.4'
H H 0.0000 0.0000 'International Tables Vol C Tables 4.2.6.8 and 6.1.1.4'
N N 0.0061 0.0033 'International Tables Vol C Tables 4.2.6.8 and 6.1.1.4'
O O 0.0106 0.0060 'International Tables Vol C Tables 4.2.6.8 and 6.1.1.4'
Zn Zn 0.2839 1.4301 'International Tables Vol C Tables 4.2.6.8 and 6.1.1.4'

loop_
_geom_angle_atom_site_label_1
_geom_angle_atom_site_label_2
_geom_angle_atom_site_label_3
_geom_angle
_geom_angle_site_symmetry_1
_geom_angle_site_symmetry_3
O1 Zn1 O3 105.65(9) . 4_666
O1 Zn1 N1 122.60(9) . .
O3 Zn1 N1 100.19(9) 4_666 .
O1 Zn1 N3 112.55(9) . 3_656
O3 Zn1 N3 117.04(9) 4_666 3_656
N1 Zn1 N3 98.93(9) . 3_656
O2 C1 O1 125.4(3) . .
O2 C1 C2 120.1(3) . .
O1 C1 C2 114.5(3) . .
C3 C2 C7 119.3(2) . .
C3 C2 C1 119.6(2) . .
C7 C2 C1 121.1(2) . .
C2 C3 C4 121.3(2) . .
C2 C3 H3 119.4 . .
C4 C3 H3 119.4 . .
C5 C4 C3 119.0(2) . .
C5 C4 C8 121.1(2) . .
C3 C4 C8 119.9(2) . .
C6 C5 C4 120.3(2) . .
C6 C5 H5 119.8 . .
C4 C5 H5 119.8 . .
C5 C6 C7 120.3(3) . .
C5 C6 H6 119.9 . .
C7 C6 H6 119.9 . .
C2 C7 C6 119.8(2) . .
C2 C7 H7 120.1 . .
C6 C7 H7 120.1 . .
O4 C8 O3 125.0(3) . .
O4 C8 C4 119.6(2) . .
O3 C8 C4 115.5(3) . .
C14 C9 N1 109.4(2) . .
C14 C9 C10 120.3(2) . .
N1 C9 C10 130.3(2) . .
C11 C10 C9 116.8(3) . .
C11 C10 H10 121.6 . .
C9 C10 H10 121.6 . .
C10 C11 C12 121.7(3) . .
C10 C11 H11 119.1 . .
C12 C11 H11 119.1 . .
C13 C12 C11 122.2(3) . .
C13 C12 H12 118.9 . .
C11 C12 H12 118.9 . .
C12 C13 C14 115.8(3) . .
C12 C13 H13 122.1 . .
C14 C13 H13 122.1 . .
C13 C14 C9 123.1(2) . .
C13 C14 N2 131.2(2) . .
C9 C14 N2 105.7(2) . .
N1 C15 N2 112.2(2) . .
N1 C15 C16 124.8(2) . .
N2 C15 C16 122.9(2) . .
C17 C16 C18 118.4(2) . .
C17 C16 C15 119.5(2) . .
C18 C16 C15 122.1(2) . .
N3 C17 C16 123.5(3) . .
N3 C17 H17 118.2 . .
C16 C17 H17 118.2 . .
C20 C18 C16 118.6(3) . .
C20 C18 H18 120.7 . .
C16 C18 H18 120.7 . .
N3 C19 C20 123.3(3) . .
N3 C19 H19 118.4 . .
C20 C19 H19 118.4 . .
C19 C20 C18 119.0(3) . .
C19 C20 H20 120.5 . .
C18 C20 H20 120.5 . .
N2 C21 C22 114.0(2) . .
N2 C21 H21A 108.8 . .
C22 C21 H21A 108.8 . .
N2 C21 H21B 108.8 . .
C22 C21 H21B 108.8 . .
H21A C21 H21B 107.7 . .
C22 C22 C21 114.4(3) 3_646 .
C22 C22 H22A 108.7 3_646 .
C21 C22 H22A 108.7 . .
C22 C22 H22B 108.7 3_646 .
C21 C22 H22B 108.7 . .
H22A C22 H22B 107.6 . .
C15 N1 C9 105.7(2) . .
C15 N1 Zn1 124.38(17) . .
C9 N1 Zn1 129.91(16) . .
C15 N2 C14 107.0(2) . .
C15 N2 C21 127.3(2) . .
C14 N2 C21 125.7(2) . .
C17 N3 C19 117.2(2) . .
C17 N3 Zn1 122.50(19) . 3_656
C19 N3 Zn1 120.04(18) . 3_656
C1 O1 Zn1 119.75(19) . .
C8 O3 Zn1 121.76(19) . 4_565

loop_
_geom_bond_atom_site_label_1
_geom_bond_atom_site_label_2
_geom_bond_distance
_geom_bond_site_symmetry_2
Zn1 O1 1.9089(18) .
Zn1 O3 1.9364(19) 4_666
Zn1 N1 2.036(2) .
Zn1 N3 2.093(2) 3_656
C1 O2 1.223(4) .
C1 O1 1.278(3) .
C1 C2 1.515(4) .
C2 C3 1.378(3) .
C2 C7 1.383(4) .
C3 C4 1.384(3) .
C3 H3 0.9300 .
C4 C5 1.380(4) .
C4 C8 1.505(4) .
C5 C6 1.377(4) .
C5 H5 0.9300 .
C6 C7 1.389(4) .
C6 H6 0.9300 .
C7 H7 0.9300 .
C8 O4 1.234(3) .
C8 O3 1.272(3) .
C9 C14 1.387(4) .
C9 N1 1.393(3) .
C9 C10 1.397(4) .
C10 C11 1.371(4) .
C10 H10 0.9300 .
C11 C12 1.390(4) .
C11 H11 0.9300 .
C12 C13 1.375(5) .
C12 H12 0.9300 .
C13 C14 1.377(4) .
C13 H13 0.9300 .
C14 N2 1.404(3) .
C15 N1 1.333(3) .
C15 N2 1.352(3) .
C15 C16 1.479(3) .
C16 C17 1.376(4) .
C16 C18 1.385(4) .
C17 N3 1.336(3) .
C17 H17 0.9300 .
C18 C20 1.378(5) .
C18 H18 0.9300 .
C19 N3 1.337(4) .
C19 C20 1.373(5) .
C19 H19 0.9300 .
C20 H20 0.9300 .
C21 N2 1.470(3) .
C21 C22 1.516(4) .
C21 H21A 0.9700 .
C21 H21B 0.9700 .
C22 C22 1.501(6) 3_646
C22 H22A 0.9700 .
C22 H22B 0.9700 .
N3 Zn1 2.093(2) 3_656
O3 Zn1 1.9364(19) 4_565

loop_
_geom_torsion_atom_site_label_1
_geom_torsion_atom_site_label_2
_geom_torsion_atom_site_label_3
_geom_torsion_atom_site_label_4
_geom_torsion
_geom_torsion_site_symmetry_1
_geom_torsion_site_symmetry_4
O2 C1 C2 C3 -17.8(4) . .
O1 C1 C2 C3 160.3(2) . .
O2 C1 C2 C7 165.3(3) . .
O1 C1 C2 C7 -16.5(4) . .
C7 C2 C3 C4 3.2(4) . .
C1 C2 C3 C4 -173.7(2) . .
C2 C3 C4 C5 -1.6(4) . .
C2 C3 C4 C8 177.0(2) . .
C3 C4 C5 C6 -0.9(4) . .
C8 C4 C5 C6 -179.6(2) . .
C4 C5 C6 C7 1.9(4) . .
C3 C2 C7 C6 -2.2(4) . .
C1 C2 C7 C6 174.7(2) . .
C5 C6 C7 C2 -0.3(4) . .
C5 C4 C8 O4 -165.0(3) . .
C3 C4 C8 O4 16.4(4) . .
C5 C4 C8 O3 16.2(4) . .
C3 C4 C8 O3 -162.4(2) . .
C14 C9 C10 C11 0.0(5) . .
N1 C9 C10 C11 180.0(3) . .
C9 C10 C11 C12 -0.3(5) . .
C10 C11 C12 C13 0.7(6) . .
C11 C12 C13 C14 -0.7(5) . .
C12 C13 C14 C9 0.5(5) . .
C12 C13 C14 N2 180.0(3) . .
N1 C9 C14 C13 179.9(3) . .
C10 C9 C14 C13 -0.1(4) . .
N1 C9 C14 N2 0.3(3) . .
C10 C9 C14 N2 -179.7(3) . .
N1 C15 C16 C17 -95.5(3) . .
N2 C15 C16 C17 83.4(3) . .
N1 C15 C16 C18 82.8(4) . .
N2 C15 C16 C18 -98.3(3) . .
C18 C16 C17 N3 0.3(4) . .
C15 C16 C17 N3 178.7(2) . .
C17 C16 C18 C20 0.7(5) . .
C15 C16 C18 C20 -177.6(3) . .
N3 C19 C20 C18 1.2(6) . .
C16 C18 C20 C19 -1.5(6) . .
N2 C21 C22 C22 -59.6(4) . 3_646
N2 C15 N1 C9 0.9(3) . .
C16 C15 N1 C9 179.9(2) . .
N2 C15 N1 Zn1 179.97(16) . .
C16 C15 N1 Zn1 -1.0(4) . .
C14 C9 N1 C15 -0.8(3) . .
C10 C9 N1 C15 179.3(3) . .
C14 C9 N1 Zn1 -179.72(17) . .
C10 C9 N1 Zn1 0.3(4) . .
O1 Zn1 N1 C15 -171.96(19) . .
O3 Zn1 N1 C15 -55.8(2) 4_666 .
N3 Zn1 N1 C15 63.9(2) 3_656 .
O1 Zn1 N1 C9 6.8(3) . .
O3 Zn1 N1 C9 122.9(2) 4_666 .
N3 Zn1 N1 C9 -117.3(2) 3_656 .
N1 C15 N2 C14 -0.8(3) . .
C16 C15 N2 C14 -179.8(2) . .
N1 C15 N2 C21 -177.6(2) . .
C16 C15 N2 C21 3.4(4) . .
C13 C14 N2 C15 -179.3(3) . .
C9 C14 N2 C15 0.2(3) . .
C13 C14 N2 C21 -2.5(5) . .
C9 C14 N2 C21 177.1(2) . .
C22 C21 N2 C15 -86.7(3) . .
C22 C21 N2 C14 97.1(3) . .
C16 C17 N3 C19 -0.6(4) . .
C16 C17 N3 Zn1 -174.25(19) . 3_656
C20 C19 N3 C17 -0.2(5) . .
C20 C19 N3 Zn1 173.6(3) . 3_656
O2 C1 O1 Zn1 15.4(4) . .
C2 C1 O1 Zn1 -162.60(17) . .
O3 Zn1 O1 C1 175.0(2) 4_666 .
N1 Zn1 O1 C1 -71.6(2) . .
N3 Zn1 O1 C1 46.2(2) 3_656 .
O4 C8 O3 Zn1 -0.7(4) . 4_565
C4 C8 O3 Zn1 178.13(15) . 4_565
